data_9000767
loop_
_publ_author_name
'Bennett, T. J.'

_publ_section_title
;
 Crystal structure of paradamite
;
_journal_name_full 'American Mineralogist'
_journal_page_first 353
_journal_page_last 354
_journal_volume 65
_journal_year 1980
_chemical_formula_sum 'As O5 Zn2'
_chemical_name_mineral Paradamite
_space_group_IT_number 2
_symmetry_space_group_name_Hall '-P 1'
_symmetry_space_group_name_H-M 'P -1'
_cell_angle_alpha 104.7
_cell_angle_beta 92.3
_cell_angle_gamma 76.8
_cell_length_a 5.830
_cell_length_b 6.711
_cell_length_c 5.648
_cell_formula_units_Z 2
_cell_volume 208.061
_database_code_amcsd 0000780
_exptl_crystal_density_diffrn 4.560
_cod_original_formula_sum 'Zn2 As O5'
_cod_database_code 9000767

loop_
_space_group_symop_operation_xyz
x,y,z
-x,-y,-z

loop_
_atom_site_aniso_label
_atom_site_aniso_U_11
_atom_site_aniso_U_22
_atom_site_aniso_U_33
_atom_site_aniso_U_12
_atom_site_aniso_U_13
_atom_site_aniso_U_23
Zn1 0.01950 0.02130 0.02190 0.00040 0.00050 0.00550
Zn2 0.01640 0.01590 0.02250 0.00110 -0.00050 0.00410
As 0.01150 0.01390 0.02170 0.00100 0.00020 0.00420

loop_
_atom_site_label
_atom_site_fract_x
_atom_site_fract_y
_atom_site_fract_z
_atom_site_U_iso_or_equiv
Zn1 0.74990 0.50080 0.39250 ?
Zn2 0.26470 0.18690 0.02140 ?
As 0.75180 0.27600 0.83160 ?
O1 0.03200 0.14000 0.76400 0.02913
O2 0.61200 0.12500 0.94200 0.03040
O3 0.61400 0.33300 0.58100 0.02913
O4 0.25300 0.49800 0.95600 0.02533
O5 0.11200 0.30200 0.35300 0.02153

loop_
_cod_related_entry_id
_cod_related_entry_database
_cod_related_entry_code
1 AMCSD 0000780
